data_7107844
loop_
_publ_author_name
'Jorge Alvarez Vicente'
'Agata Mlonka'
'Nimal Gunaratne'
'Malgorzata Swadzba-Kwasny'
'Peter Nockemann'

_publ_section_title
;
 Phosphine oxide functionalised imidazolium ionic liquids as tuneable
 ligands for lanthanide complexation
;
_journal_name_full Chem.Commun.
_journal_page_first 6115
_journal_paper_doi 10.1039/c2cc31544k
_journal_volume 48
_journal_year 2012
_chemical_absolute_configuration ad
_chemical_formula_moiety 'C40 H28 Eu F24 N2 O9 P'
_chemical_formula_sum 'C40 H28 Eu F24 N2 O9 P'
_chemical_formula_weight 1319.57
_chemical_name_systematic
;
?
;
_space_group_crystal_system monoclinic
_space_group_IT_number 9
_space_group_name_Hall 'C -2yc'
_space_group_name_H-M_alt 'C 1 c 1'
_symmetry_cell_setting monoclinic
_symmetry_space_group_name_Hall 'C -2yc'
_symmetry_space_group_name_H-M 'C 1 c 1'
_atom_sites_solution_hydrogens geom
_atom_sites_solution_primary direct
_atom_sites_solution_secondary difmap
_audit_creation_date 2012-04-29
_audit_creation_method
;
Olex2 1.1
(compiled 2011.11.01 svn.r2039, GUI svn.r3906)
;
_cell_angle_alpha 90.00
_cell_angle_beta 105.325(17)
_cell_angle_gamma 90.00
_cell_formula_units_Z 4
_cell_length_a 20.278(6)
_cell_length_b 12.748(5)
_cell_length_c 19.529(9)
_cell_measurement_reflns_used 6512
_cell_measurement_temperature 293(2)
_cell_measurement_theta_max 31.4
_cell_measurement_theta_min 1.9
_cell_volume 4869(3)
_computing_cell_refinement
;
CrystalClear-SM Expert 2.0 r11 (Rigaku, 2011)
;
_computing_data_collection
;
CrystalClear-SM Expert 2.0 r11 (Rigaku, 2011)
;
_computing_data_reduction
;
CrystalClear-SM Expert 2.0 r11 (Rigaku, 2011)
;
_computing_molecular_graphics
;
O. V. Dolomanov, L. J. Bourhis, R. J. Gildea, J. A. K. Howard and H. Puschmann,
OLEX2: a complete structure solution, refinement and analysis program.
J. Appl. Cryst. (2009). 42, 339-341.
;
_computing_publication_material
;
O. V. Dolomanov, L. J. Bourhis, R. J. Gildea, J. A. K. Howard and H. Puschmann,
OLEX2: a complete structure solution, refinement and analysis program.
J. Appl. Cryst. (2009). 42, 339-341.
;
_computing_structure_refinement
;
SHELXL, G.M. Sheldrick, Acta Cryst.
2008). A64, 112-122
;
_computing_structure_solution 'SHELXS-97 (Sheldrick, 1990)'
_diffrn_ambient_temperature 293(2)
_diffrn_detector_area_resol_mean 28.5714
_diffrn_measured_fraction_theta_full 0.927
_diffrn_measured_fraction_theta_max 0.927
_diffrn_measurement_device_type
;
Rigaku Saturn724+ (2x2 bin mode)
;
_diffrn_measurement_method 'profile data from \w-scans'
_diffrn_radiation_monochromator graphite
_diffrn_radiation_type 'Mo K\a'
_diffrn_radiation_wavelength 0.710747
_diffrn_reflns_av_R_equivalents 0.0991
_diffrn_reflns_av_unetI/netI 0.1458
_diffrn_reflns_limit_h_max 29
_diffrn_reflns_limit_h_min -29
_diffrn_reflns_limit_k_max 18
_diffrn_reflns_limit_k_min -18
_diffrn_reflns_limit_l_max 28
_diffrn_reflns_limit_l_min -28
_diffrn_reflns_number 36124
_diffrn_reflns_theta_full 31.42
_diffrn_reflns_theta_max 31.42
_diffrn_reflns_theta_min 1.91
_diffrn_source 'fine-focus sealed tube'
_diffrn_source_current 55.0
_diffrn_source_power 2.475
_diffrn_source_voltage 45.0
_diffrn_standards_number 0
_exptl_absorpt_coefficient_mu 1.467
_exptl_absorpt_correction_T_max 1.000
_exptl_absorpt_correction_T_min 0.747
_exptl_absorpt_correction_type multi-scan
_exptl_absorpt_process_details
;
SADABS V2.10 (Sheldrick, G.M., 2003)
;
_exptl_crystal_colour 'light blue'
_exptl_crystal_density_diffrn 1.800
_exptl_crystal_density_method 'not measured'
_exptl_crystal_description platelet
_exptl_crystal_F_000 2592
_exptl_crystal_size_max 0.06
_exptl_crystal_size_mid 0.05
_exptl_crystal_size_min 0.01
_refine_diff_density_max 1.955
_refine_diff_density_min -2.819
_refine_diff_density_rms 0.301
_refine_ls_abs_structure_details 'Flack H D (1983), Acta Cryst. A39, 876-881'
_refine_ls_abs_structure_Flack 0.003(16)
_refine_ls_extinction_coef 0.0048(2)
_refine_ls_extinction_expression Fc^*^=kFc[1+0.001xFc^2^\l^3^/sin(2\q)]^-1/4^
_refine_ls_extinction_method SHELXL
_refine_ls_goodness_of_fit_ref 1.182
_refine_ls_hydrogen_treatment constr
_refine_ls_matrix_type full
_refine_ls_number_parameters 697
_refine_ls_number_reflns 14097
_refine_ls_number_restraints 20
_refine_ls_restrained_S_all 1.181
_refine_ls_R_factor_all 0.1096
_refine_ls_R_factor_gt 0.0865
_refine_ls_shift/su_max 0.002
_refine_ls_shift/su_mean 0.001
_refine_ls_structure_factor_coef Fsqd
_refine_ls_weighting_details 'calc w=1/[\s^2^(Fo^2^)+(0.0708P)^2^+0.0000P] where P=(Fo^2^+2Fc^2^)/3'
_refine_ls_weighting_scheme calc
_refine_ls_wR_factor_gt 0.1778
_refine_ls_wR_factor_ref 0.2101
_reflns_number_gt 11520
_reflns_number_total 14097
_reflns_threshold_expression >2sigma(I)
_cod_data_source_file c2cc31544k.txt
_cod_data_source_block 2012ncs0303
_cod_database_code 7107844

loop_
_space_group_symop_id
_space_group_symop_operation_xyz
1 'x, y, z'
2 'x, -y, z+1/2'
3 'x+1/2, y+1/2, z'
4 'x+1/2, -y+1/2, z+1/2'

loop_
_atom_site_label
_atom_site_type_symbol
_atom_site_fract_x
_atom_site_fract_y
_atom_site_fract_z
_atom_site_U_iso_or_equiv
_atom_site_adp_type
_atom_site_occupancy
_atom_site_symmetry_multiplicity
_atom_site_calc_flag
_atom_site_refinement_flags
Eu1 Eu -0.59259(3) -0.26485(3) -0.32657(3) 0.02083(13) Uani 1 1 d .
P1 P -0.67970(13) -0.3950(2) -0.19672(13) 0.0244(5) Uani 1 1 d .
F1 F -0.8097(4) -0.5010(7) -0.4265(4) 0.052(2) Uani 1 1 d .
F2 F -0.7738(4) -0.4584(7) -0.5164(4) 0.053(2) Uani 1 1 d .
F3 F -0.8635(4) -0.3858(7) -0.5006(4) 0.055(2) Uani 1 1 d .
F4 F -0.8606(3) -0.0666(6) -0.4016(4) 0.0491(19) Uani 1 1 d .
F5 F -0.7803(4) -0.0119(7) -0.3124(4) 0.046(2) Uani 1 1 d .
F6 F -0.7757(3) 0.0190(6) -0.4190(4) 0.0403(16) Uani 1 1 d .
F7 F -0.7068(4) -0.2646(6) -0.5872(4) 0.056(2) Uani 1 1 d .
F8 F -0.6325(4) -0.1847(9) -0.6292(4) 0.071(3) Uani 1 1 d .
F9 F -0.6902(4) -0.0991(6) -0.5698(4) 0.0404(18) Uani 1 1 d .
F10 F -0.4098(4) -0.3531(7) -0.4967(4) 0.0400(19) Uani 1 1 d .
F11 F -0.3720(3) -0.3090(7) -0.3874(4) 0.0469(19) Uani 1 1 d .
F12 F -0.3919(4) -0.1918(7) -0.4699(4) 0.0458(18) Uani 1 1 d .
F13 F -0.4686(5) 0.0536(11) -0.3889(5) 0.107(5) Uani 1 1 d .
F14 F -0.3974(5) -0.0632(9) -0.3446(6) 0.083(4) Uani 1 1 d .
F15 F -0.3995(4) 0.0764(8) -0.2875(5) 0.066(3) Uani 1 1 d .
F16 F -0.5867(4) -0.0337(9) -0.1047(5) 0.068(3) Uani 1 1 d .
F17 F -0.5042(5) -0.1425(7) -0.0743(4) 0.050(2) Uani 1 1 d .
F18 F -0.4834(4) 0.0182(6) -0.0866(4) 0.050(2) Uani 1 1 d .
F19 F -0.3613(5) -0.3212(12) -0.1180(4) 0.098(4) Uani 1 1 d .
F20 F -0.3543(4) -0.2163(7) -0.1993(6) 0.067(3) Uani 1 1 d .
F21 F -0.3128(4) -0.3662(7) -0.1962(5) 0.059(2) Uani 1 1 d .
F22 F -0.5158(4) -0.6653(6) -0.2402(4) 0.0484(19) Uani 1 1 d .
F23 F -0.4453(4) -0.6585(6) -0.3067(5) 0.050(2) Uani 1 1 d .
F24 F -0.5543(4) -0.6519(6) -0.3540(4) 0.0421(17) Uani 1 1 d .
O1 O -0.5578(3) -0.4535(6) -0.3164(4) 0.0259(15) Uani 1 1 d .
O2 O -0.4819(3) -0.2849(5) -0.2404(4) 0.0243(15) Uani 1 1 d .
O3 O -0.6302(4) -0.2196(6) -0.4516(4) 0.0271(15) Uani 1 1 d .
O4 O -0.5002(3) -0.2975(6) -0.3862(4) 0.0247(14) Uani 1 1 d .
O5 O -0.5336(3) -0.1043(6) -0.3404(4) 0.0275(16) Uani 1 1 d .
O6 O -0.5773(4) -0.1460(6) -0.2200(4) 0.0283(16) Uani 1 1 d .
O7 O -0.6951(4) -0.3637(6) -0.3946(4) 0.0295(16) Uani 1 1 d .
O8 O -0.6903(3) -0.1467(6) -0.3432(3) 0.0263(15) Uani 1 1 d .
O9 O -0.6457(4) -0.3407(6) -0.2463(4) 0.0305(16) Uani 1 1 d .
N1 N -0.6950(5) -0.7599(8) -0.3324(6) 0.039(2) Uani 1 1 d .
N2 N -0.6498(5) -0.8499(9) -0.4028(6) 0.042(3) Uani 1 1 d .
C1 C -0.6840(6) -0.7647(11) -0.3956(7) 0.043(3) Uani 1 1 d .
C2 C -0.6645(7) -0.8495(10) -0.2933(6) 0.046(3) Uani 1 1 d .
H2 H -0.6627 -0.8649 -0.2463 0.055 Uiso 1 1 calc R
C3 C -0.6400(7) -0.9051(12) -0.3359(8) 0.053(4) Uani 1 1 d .
H3 H -0.6192 -0.9704 -0.3254 0.064 Uiso 1 1 calc R
C4 C -0.6278(8) -0.8923(15) -0.4606(7) 0.063(5) Uani 1 1 d .
H4A H -0.5929 -0.8483 -0.4701 0.095 Uiso 1 1 calc R
H4B H -0.6659 -0.8957 -0.5019 0.095 Uiso 1 1 calc R
H4C H -0.6099 -0.9616 -0.4485 0.095 Uiso 1 1 calc R
C5 C -0.7067(7) -0.6905(14) -0.4512(8) 0.058(4) Uani 1 1 d .
H5A H -0.6992 -0.7179 -0.4943 0.087 Uiso 1 1 calc R
H5B H -0.6817 -0.6263 -0.4390 0.087 Uiso 1 1 calc R
H5C H -0.7546 -0.6773 -0.4579 0.087 Uiso 1 1 calc R
C6 C -0.7301(6) -0.6778(9) -0.3036(6) 0.029(2) Uani 1 1 d .
H6A H -0.7519 -0.7093 -0.2700 0.034 Uiso 1 1 calc R
H6B H -0.7659 -0.6485 -0.3421 0.034 Uiso 1 1 calc R
C7 C -0.6849(6) -0.5901(9) -0.2672(6) 0.032(2) Uani 1 1 d .
H7A H -0.6649 -0.5548 -0.3009 0.038 Uiso 1 1 calc R
H7B H -0.6481 -0.6182 -0.2294 0.038 Uiso 1 1 calc R
C8 C -0.7270(5) -0.5110(9) -0.2362(5) 0.028(2) Uani 1 1 d .
H8A H -0.7441 -0.5463 -0.2004 0.034 Uiso 1 1 calc R
H8B H -0.7662 -0.4890 -0.2738 0.034 Uiso 1 1 calc R
C9 C -0.6165(5) -0.4311(9) -0.1154(4) 0.024(2) Uani 1 1 d .
C10 C -0.6349(6) -0.4908(10) -0.0647(5) 0.032(2) Uani 1 1 d .
H10 H -0.6790 -0.5179 -0.0736 0.039 Uiso 1 1 calc R
C11 C -0.5870(5) -0.5107(9) 0.0006(5) 0.031(2) Uani 1 1 d .
H11 H -0.5993 -0.5489 0.0359 0.037 Uiso 1 1 calc R
C12 C -0.5209(6) -0.4721(10) 0.0116(6) 0.038(3) Uani 1 1 d .
H12 H -0.4889 -0.4840 0.0548 0.046 Uiso 1 1 calc R
C13 C -0.5022(5) -0.4168(10) -0.0405(6) 0.035(3) Uani 1 1 d .
H13 H -0.4573 -0.3941 -0.0331 0.042 Uiso 1 1 calc R
C14 C -0.5494(5) -0.3945(10) -0.1037(6) 0.035(3) Uani 1 1 d .
H14 H -0.5367 -0.3555 -0.1384 0.043 Uiso 1 1 calc R
C15 C -0.7405(6) -0.3076(9) -0.1711(5) 0.027(2) Uani 1 1 d .
C16 C -0.7950(6) -0.3429(11) -0.1454(6) 0.031(3) Uani 1 1 d U
H16 H -0.8023 -0.4145 -0.1424 0.037 Uiso 1 1 calc R
C17 C -0.8381(6) -0.2724(11) -0.1245(6) 0.041(3) Uani 1 1 d .
H17 H -0.8752 -0.2971 -0.1095 0.049 Uiso 1 1 calc R
C18 C -0.8264(6) -0.1676(10) -0.1258(6) 0.036(3) Uani 1 1 d .
H18 H -0.8543 -0.1209 -0.1100 0.043 Uiso 1 1 calc R
C19 C -0.7717(6) -0.1294(11) -0.1511(6) 0.038(3) Uani 1 1 d .
H19 H -0.7641 -0.0577 -0.1532 0.045 Uiso 1 1 calc R
C20 C -0.7297(7) -0.2007(10) -0.1726(6) 0.037(3) Uani 1 1 d .
H20 H -0.6932 -0.1761 -0.1885 0.045 Uiso 1 1 calc R
C21 C -0.8022(5) -0.4169(10) -0.4673(6) 0.032(2) Uani 1 1 d .
C22 C -0.7561(5) -0.3292(9) -0.4228(6) 0.019(2) Uani 1 1 d U
C23 C -0.7870(6) -0.2369(10) -0.4151(7) 0.039(3) Uani 1 1 d .
H23 H -0.8290 -0.2199 -0.4491 0.047 Uiso 1 1 d R
C24 C -0.7511(5) -0.1517(8) -0.3774(5) 0.026(2) Uani 1 1 d .
C25 C -0.7936(5) -0.0522(9) -0.3770(6) 0.032(2) Uani 1 1 d .
C26 C -0.6606(7) -0.1875(11) -0.5747(5) 0.036(3) Uani 1 1 d .
C27 C -0.6043(5) -0.2136(9) -0.5033(5) 0.026(2) Uani 1 1 d .
C28 C -0.5366(6) -0.2279(9) -0.5038(6) 0.030(2) Uani 1 1 d .
H28 H -0.5229 -0.2112 -0.5442 0.036 Uiso 1 1 calc R
C29 C -0.4886(6) -0.2675(9) -0.4435(6) 0.029(2) Uani 1 1 d .
C30 C -0.4145(6) -0.2814(9) -0.4497(6) 0.030(2) Uani 1 1 d .
C31 C -0.4403(8) 0.0110(12) -0.3286(7) 0.047(3) Uani 1 1 d .
C32 C -0.4910(5) -0.0490(7) -0.2969(6) 0.025(2) Uani 1 1 d .
C33 C -0.4876(6) -0.0313(9) -0.2248(6) 0.032(2) Uani 1 1 d .
H33 H -0.4554 0.0153 -0.1985 0.038 Uiso 1 1 calc R
C34 C -0.5317(5) -0.0827(9) -0.1926(5) 0.028(2) Uani 1 1 d .
C35 C -0.5267(6) -0.0589(10) -0.1138(6) 0.036(3) Uani 1 1 d .
C36 C -0.3663(5) -0.3137(9) -0.1855(5) 0.028(2) Uani 1 1 d .
C37 C -0.4367(5) -0.3545(9) -0.2327(5) 0.017(2) Uani 1 1 d U
C38 C -0.4398(5) -0.4559(9) -0.2524(5) 0.028(2) Uani 1 1 d .
H38 H -0.4008 -0.4975 -0.2404 0.034 Uiso 1 1 calc R
C39 C -0.5035(5) -0.4991(9) -0.2920(5) 0.028(2) Uani 1 1 d .
C40 C -0.5046(6) -0.6191(9) -0.2988(6) 0.031(2) Uani 1 1 d .

loop_
_atom_site_aniso_label
_atom_site_aniso_U_11
_atom_site_aniso_U_22
_atom_site_aniso_U_33
_atom_site_aniso_U_23
_atom_site_aniso_U_13
_atom_site_aniso_U_12
Eu1 0.01878(18) 0.0252(2) 0.01804(17) 0.0004(3) 0.00401(12) -0.0019(3)
P1 0.0247(12) 0.0305(14) 0.0175(11) -0.0003(9) 0.0046(9) -0.0011(10)
F1 0.056(5) 0.050(5) 0.050(5) 0.002(4) 0.013(4) -0.020(4)
F2 0.043(4) 0.071(6) 0.044(4) -0.028(4) 0.012(3) -0.012(4)
F3 0.031(4) 0.053(5) 0.065(5) -0.010(4) -0.013(4) 0.006(4)
F4 0.023(3) 0.043(4) 0.076(5) -0.009(4) 0.004(3) 0.005(3)
F5 0.051(5) 0.051(5) 0.036(4) -0.007(4) 0.012(3) 0.016(4)
F6 0.037(4) 0.031(4) 0.050(4) 0.007(3) 0.005(3) 0.005(3)
F7 0.053(5) 0.049(5) 0.046(4) -0.005(4) -0.021(4) -0.003(4)
F8 0.071(6) 0.125(9) 0.018(3) 0.014(4) 0.011(4) 0.036(6)
F9 0.047(4) 0.034(5) 0.034(4) 0.003(3) -0.001(3) 0.008(4)
F10 0.041(4) 0.047(5) 0.041(4) -0.016(3) 0.029(3) -0.014(3)
F11 0.021(3) 0.080(6) 0.038(4) 0.003(4) 0.003(3) 0.005(3)
F12 0.043(4) 0.048(5) 0.049(4) 0.001(4) 0.018(3) -0.011(4)
F13 0.077(7) 0.160(12) 0.066(6) 0.066(7) -0.014(5) -0.060(8)
F14 0.066(6) 0.084(8) 0.116(9) -0.029(7) 0.056(6) -0.023(6)
F15 0.062(5) 0.073(6) 0.066(6) -0.019(5) 0.020(4) -0.042(5)
F16 0.034(4) 0.113(8) 0.061(5) -0.040(5) 0.018(4) -0.006(5)
F17 0.071(6) 0.038(5) 0.032(4) 0.001(4) -0.003(4) -0.015(4)
F18 0.053(5) 0.053(5) 0.042(4) -0.021(4) 0.007(3) -0.006(4)
F19 0.058(6) 0.205(13) 0.020(4) -0.003(6) -0.009(4) -0.061(7)
F20 0.029(4) 0.048(5) 0.114(8) 0.004(5) 0.000(5) 0.000(4)
F21 0.029(4) 0.058(6) 0.079(6) -0.021(5) -0.006(4) 0.002(4)
F22 0.065(5) 0.030(4) 0.053(5) 0.010(3) 0.022(4) 0.003(4)
F23 0.036(4) 0.023(4) 0.089(6) -0.013(4) 0.011(4) 0.000(3)
F24 0.039(4) 0.034(4) 0.045(4) -0.009(3) -0.003(3) -0.006(3)
O1 0.025(3) 0.030(4) 0.023(3) 0.005(3) 0.006(3) 0.007(3)
O2 0.022(3) 0.020(4) 0.028(4) 0.002(3) 0.002(3) 0.002(3)
O3 0.025(4) 0.032(4) 0.026(3) 0.004(3) 0.010(3) 0.001(3)
O4 0.017(3) 0.030(4) 0.027(3) -0.001(3) 0.006(3) 0.001(3)
O5 0.019(3) 0.039(5) 0.021(3) -0.005(3) -0.001(3) -0.005(3)
O6 0.027(4) 0.036(4) 0.023(3) -0.007(3) 0.008(3) 0.003(3)
O7 0.033(4) 0.030(4) 0.026(4) 0.000(3) 0.009(3) 0.001(3)
O8 0.013(3) 0.041(4) 0.022(3) 0.002(3) 0.001(2) 0.005(3)
O9 0.036(4) 0.033(4) 0.020(3) 0.000(3) 0.004(3) 0.000(3)
N1 0.026(5) 0.040(6) 0.049(6) -0.012(5) 0.006(4) -0.012(4)
N2 0.034(6) 0.036(6) 0.053(6) -0.013(5) 0.006(5) 0.003(5)
C1 0.031(6) 0.053(8) 0.040(6) 0.004(6) 0.003(5) -0.014(6)
C2 0.070(9) 0.036(7) 0.027(6) -0.003(5) 0.004(6) -0.007(6)
C3 0.046(8) 0.040(8) 0.060(9) 0.001(7) -0.010(6) 0.013(6)
C4 0.050(8) 0.098(14) 0.042(8) -0.031(8) 0.014(6) -0.005(8)
C5 0.042(8) 0.075(11) 0.048(8) 0.008(8) -0.002(6) 0.007(8)
C6 0.041(6) 0.024(6) 0.023(5) 0.001(4) 0.012(4) -0.001(4)
C7 0.035(6) 0.031(6) 0.033(5) -0.004(4) 0.015(5) -0.012(5)
C8 0.027(5) 0.037(6) 0.021(4) 0.000(4) 0.007(4) -0.006(4)
C9 0.023(4) 0.039(6) 0.010(4) 0.003(4) 0.004(3) -0.001(4)
C10 0.037(6) 0.045(7) 0.016(4) 0.006(4) 0.010(4) 0.004(5)
C11 0.029(5) 0.038(6) 0.019(4) 0.007(4) -0.004(4) 0.001(5)
C12 0.039(6) 0.041(7) 0.029(5) 0.001(5) -0.001(5) 0.005(5)
C13 0.022(5) 0.048(7) 0.033(5) 0.006(5) 0.003(4) -0.003(5)
C14 0.026(5) 0.046(7) 0.034(6) 0.010(5) 0.006(4) -0.005(5)
C15 0.032(5) 0.031(6) 0.013(4) 0.005(4) 0.000(4) 0.010(4)
C16 0.035(5) 0.044(6) 0.019(4) 0.003(4) 0.017(4) -0.001(5)
C17 0.032(6) 0.060(9) 0.033(6) 0.004(6) 0.014(5) 0.011(6)
C18 0.045(7) 0.034(6) 0.028(5) -0.003(4) 0.010(5) 0.014(5)
C19 0.038(6) 0.050(8) 0.027(5) 0.003(5) 0.012(5) 0.016(6)
C20 0.043(7) 0.028(6) 0.040(6) 0.005(5) 0.010(5) 0.000(5)
C21 0.022(5) 0.038(7) 0.032(5) -0.002(5) -0.001(4) -0.003(4)
C22 0.019(4) 0.015(5) 0.021(4) 0.006(3) 0.000(3) 0.011(4)
C23 0.024(5) 0.043(7) 0.044(7) 0.005(5) -0.002(5) 0.006(5)
C24 0.025(5) 0.028(6) 0.025(5) 0.001(4) 0.004(4) 0.003(4)
C25 0.015(4) 0.033(6) 0.043(6) 0.001(5) 0.001(4) 0.004(4)
C26 0.052(8) 0.035(7) 0.016(5) 0.003(4) 0.000(5) 0.011(6)
C27 0.030(5) 0.033(6) 0.015(4) -0.004(4) 0.005(4) -0.006(4)
C28 0.032(5) 0.034(6) 0.027(5) 0.009(4) 0.013(4) -0.005(5)
C29 0.037(6) 0.025(5) 0.027(5) -0.004(4) 0.011(4) -0.003(4)
C30 0.031(5) 0.040(7) 0.022(5) 0.005(4) 0.012(4) 0.000(5)
C31 0.052(8) 0.048(9) 0.046(7) 0.001(6) 0.022(6) -0.019(7)
C32 0.017(4) 0.010(4) 0.043(6) 0.000(4) 0.001(4) 0.001(3)
C33 0.036(6) 0.028(6) 0.032(5) -0.008(4) 0.010(4) 0.000(5)
C34 0.017(4) 0.031(6) 0.033(5) -0.009(4) 0.004(4) 0.008(4)
C35 0.031(6) 0.044(7) 0.031(5) -0.016(5) 0.006(4) -0.010(5)
C36 0.024(5) 0.032(6) 0.026(5) -0.002(4) 0.002(4) -0.004(4)
C37 0.009(4) 0.015(5) 0.024(4) 0.001(3) -0.002(3) -0.004(3)
C38 0.027(5) 0.031(6) 0.027(5) 0.006(4) 0.008(4) 0.006(4)
C39 0.022(5) 0.039(6) 0.027(5) -0.002(4) 0.011(4) 0.004(4)
C40 0.031(5) 0.028(6) 0.030(5) 0.000(4) 0.004(4) 0.001(4)

loop_
_atom_type_symbol
_atom_type_description
_atom_type_scat_dispersion_real
_atom_type_scat_dispersion_imag
_atom_type_scat_source
C C 0.0033 0.0016 'International Tables Vol C Tables 4.2.6.8 and 6.1.1.4'
H H 0.0000 0.0000 'International Tables Vol C Tables 4.2.6.8 and 6.1.1.4'
Eu Eu -0.1578 3.6682 'International Tables Vol C Tables 4.2.6.8 and 6.1.1.4'
F F 0.0171 0.0103 'International Tables Vol C Tables 4.2.6.8 and 6.1.1.4'
N N 0.0061 0.0033 'International Tables Vol C Tables 4.2.6.8 and 6.1.1.4'
O O 0.0106 0.0060 'International Tables Vol C Tables 4.2.6.8 and 6.1.1.4'
P P 0.1023 0.0942 'International Tables Vol C Tables 4.2.6.8 and 6.1.1.4'

loop_
_geom_angle_atom_site_label_1
_geom_angle_atom_site_label_2
_geom_angle_atom_site_label_3
_geom_angle
O1 Eu1 O6 122.8(2)
O2 Eu1 O1 69.8(2)
O2 Eu1 O4 68.7(2)
O2 Eu1 O6 66.7(2)
O2 Eu1 O7 143.2(2)
O2 Eu1 O8 136.3(2)
O3 Eu1 O1 108.4(2)
O3 Eu1 O2 135.0(2)
O3 Eu1 O4 69.2(2)
O3 Eu1 O6 128.6(3)
O3 Eu1 O7 65.7(2)
O3 Eu1 O8 72.0(2)
O4 Eu1 O1 69.2(2)
O4 Eu1 O6 122.8(2)
O4 Eu1 O7 106.9(2)
O5 Eu1 O1 133.2(2)
O5 Eu1 O2 76.9(2)
O5 Eu1 O3 73.8(2)
O5 Eu1 O4 68.5(3)
O5 Eu1 O6 68.2(2)
O5 Eu1 O7 137.3(2)
O5 Eu1 O8 82.6(3)
O7 Eu1 O1 74.6(2)
O7 Eu1 O6 130.2(2)
O8 Eu1 O1 143.8(2)
O8 Eu1 O4 136.5(2)
O8 Eu1 O6 70.0(2)
O8 Eu1 O7 73.0(2)
O9 Eu1 O1 73.7(3)
O9 Eu1 O2 89.8(2)
O9 Eu1 O3 134.1(2)
O9 Eu1 O4 141.6(3)
O9 Eu1 O5 139.0(2)
O9 Eu1 O6 70.9(3)
O9 Eu1 O7 71.4(2)
O9 Eu1 O8 80.9(3)
O9 P1 C8 112.5(5)
O9 P1 C9 110.1(4)
O9 P1 C15 110.7(5)
C8 P1 C15 107.1(5)
C9 P1 C8 109.6(5)
C9 P1 C15 106.6(4)
C39 O1 Eu1 134.0(7)
C37 O2 Eu1 131.8(7)
C27 O3 Eu1 137.3(7)
C29 O4 Eu1 134.7(7)
C32 O5 Eu1 132.2(7)
C34 O6 Eu1 131.5(6)
C22 O7 Eu1 128.7(7)
C24 O8 Eu1 134.2(7)
P1 O9 Eu1 176.9(5)
C1 N1 C2 108.0(11)
C1 N1 C6 128.1(12)
C2 N1 C6 123.9(11)
C1 N2 C3 104.8(11)
C1 N2 C4 133.0(13)
C4 N2 C3 122.1(13)
N1 C1 N2 111.4(12)
N1 C1 C5 125.9(15)
N2 C1 C5 122.7(14)
N1 C2 H2 126.8
C3 C2 N1 106.5(12)
C3 C2 H2 126.8
N2 C3 H3 125.4
C2 C3 N2 109.2(12)
C2 C3 H3 125.4
N2 C4 H4A 109.5
N2 C4 H4B 109.5
N2 C4 H4C 109.5
H4A C4 H4B 109.5
H4A C4 H4C 109.5
H4B C4 H4C 109.5
C1 C5 H5A 109.5
C1 C5 H5B 109.5
C1 C5 H5C 109.5
H5A C5 H5B 109.5
H5A C5 H5C 109.5
H5B C5 H5C 109.5
N1 C6 H6A 108.6
N1 C6 H6B 108.6
N1 C6 C7 114.7(9)
H6A C6 H6B 107.6
C7 C6 H6A 108.6
C7 C6 H6B 108.6
C6 C7 H7A 109.7
C6 C7 H7B 109.7
C6 C7 C8 109.9(9)
H7A C7 H7B 108.2
C8 C7 H7A 109.7
C8 C7 H7B 109.7
P1 C8 H8A 108.7
P1 C8 H8B 108.7
C7 C8 P1 114.4(7)
C7 C8 H8A 108.7
C7 C8 H8B 108.7
H8A C8 H8B 107.6
C10 C9 P1 120.3(8)
C10 C9 C14 120.3(9)
C14 C9 P1 119.3(8)
C9 C10 H10 120.1
C9 C10 C11 119.8(10)
C11 C10 H10 120.1
C10 C11 H11 120.6
C12 C11 C10 118.9(10)
C12 C11 H11 120.6
C11 C12 H12 119.6
C13 C12 C11 120.7(10)
C13 C12 H12 119.6
C12 C13 H13 119.7
C12 C13 C14 120.6(10)
C14 C13 H13 119.7
C9 C14 H14 120.3
C13 C14 C9 119.5(10)
C13 C14 H14 120.3
C16 C15 P1 123.7(9)
C20 C15 P1 118.2(9)
C20 C15 C16 118.0(11)
C15 C16 H16 119.5
C17 C16 C15 121.0(13)
C17 C16 H16 119.5
C16 C17 H17 119.9
C18 C17 C16 120.2(12)
C18 C17 H17 119.9
C17 C18 H18 119.9
C17 C18 C19 120.2(11)
C19 C18 H18 119.9
C18 C19 H19 120.6
C20 C19 C18 118.8(13)
C20 C19 H19 120.6
C15 C20 C19 121.8(12)
C15 C20 H20 119.1
C19 C20 H20 119.1
F1 C21 C22 112.2(8)
F2 C21 F1 103.9(10)
F2 C21 C22 111.8(9)
F3 C21 F1 106.9(10)
F3 C21 F2 107.1(9)
F3 C21 C22 114.2(10)
O7 C22 C21 110.9(9)
O7 C22 C23 131.6(11)
C23 C22 C21 117.1(10)
C22 C23 H23 118.1
C22 C23 C24 122.6(11)
C24 C23 H23 115.6
O8 C24 C23 128.8(10)
O8 C24 C25 115.8(9)
C23 C24 C25 115.4(9)
F4 C25 F6 106.8(9)
F4 C25 C24 114.0(10)
F5 C25 F4 109.2(10)
F5 C25 F6 107.5(10)
F5 C25 C24 110.7(9)
F6 C25 C24 108.3(9)
F7 C26 F8 107.5(10)
F7 C26 C27 108.3(9)
F8 C26 C27 110.3(10)
F9 C26 F7 109.8(12)
F9 C26 F8 109.9(11)
F9 C26 C27 111.0(9)
O3 C27 C26 111.2(9)
O3 C27 C28 128.4(9)
C28 C27 C26 120.4(9)
C27 C28 H28 119.7
C27 C28 C29 120.5(10)
C29 C28 H28 119.7
O4 C29 C28 126.9(11)
O4 C29 C30 116.5(10)
C28 C29 C30 116.5(9)
F10 C30 F11 107.7(10)
F10 C30 F12 107.2(9)
F10 C30 C29 112.6(9)
F11 C30 C29 111.3(8)
F12 C30 F11 107.9(10)
F12 C30 C29 110.0(9)
F13 C31 F14 103.8(14)
F13 C31 F15 110.7(13)
F13 C31 C32 113.2(12)
F14 C31 C32 106.2(11)
F15 C31 F14 104.3(12)
F15 C31 C32 117.2(11)
O5 C32 C31 114.9(10)
O5 C32 C33 127.5(10)
C33 C32 C31 117.5(10)
C32 C33 H33 119.6
C34 C33 C32 120.7(10)
C34 C33 H33 119.6
O6 C34 C33 127.6(10)
O6 C34 C35 113.9(9)
C33 C34 C35 118.6(9)
F16 C35 F17 107.8(11)
F16 C35 F18 107.6(10)
F16 C35 C34 111.3(9)
F17 C35 F18 105.8(10)
F17 C35 C34 110.1(10)
F18 C35 C34 113.9(10)
F19 C36 F20 108.1(11)
F19 C36 F21 105.8(10)
F19 C36 C37 112.8(9)
F20 C36 F21 103.9(9)
F20 C36 C37 112.6(9)
F21 C36 C37 113.0(9)
O2 C37 C36 111.0(9)
O2 C37 C38 131.8(10)
C38 C37 C36 117.0(9)
C37 C38 H38 120.2
C37 C38 C39 119.6(10)
C39 C38 H38 120.2
O1 C39 C38 128.2(11)
O1 C39 C40 116.7(10)
C38 C39 C40 114.9(9)
F22 C40 C39 111.1(9)
F23 C40 F22 106.7(9)
F23 C40 C39 112.9(9)
F24 C40 F22 106.6(9)
F24 C40 F23 107.3(9)
F24 C40 C39 111.9(9)

loop_
_geom_bond_atom_site_label_1
_geom_bond_atom_site_label_2
_geom_bond_distance
Eu1 O1 2.499(7)
Eu1 O2 2.437(7)
Eu1 O3 2.427(7)
Eu1 O4 2.488(7)
Eu1 O5 2.421(8)
Eu1 O6 2.527(7)
Eu1 O7 2.493(8)
Eu1 O8 2.441(7)
Eu1 O9 2.334(7)
P1 O9 1.498(8)
P1 C8 1.819(11)
P1 C9 1.817(9)
P1 C15 1.828(11)
F1 C21 1.368(14)
F2 C21 1.350(13)
F3 C21 1.302(12)
F4 C25 1.329(11)
F5 C25 1.323(13)
F6 C25 1.336(14)
F7 C26 1.335(16)
F8 C26 1.335(14)
F9 C26 1.292(14)
F10 C30 1.317(13)
F11 C30 1.337(12)
F12 C30 1.329(14)
F13 C31 1.286(16)
F14 C31 1.375(18)
F15 C31 1.293(15)
F16 C35 1.315(13)
F17 C35 1.325(15)
F18 C35 1.331(13)
F19 C36 1.299(13)
F20 C36 1.307(14)
F21 C36 1.337(13)
F22 C40 1.359(13)
F23 C40 1.347(13)
F24 C40 1.334(12)
O1 C39 1.224(12)
O2 C37 1.256(12)
O3 C27 1.257(12)
O4 C29 1.262(13)
O5 C32 1.255(11)
O6 C34 1.237(12)
O7 C22 1.291(12)
O8 C24 1.240(11)
N1 C1 1.313(18)
N1 C2 1.421(16)
N1 C6 1.459(15)
N2 C1 1.316(17)
N2 C3 1.451(18)
N2 C4 1.424(16)
C1 C5 1.422(19)
C2 H2 0.9300
C2 C3 1.290(19)
C3 H3 0.9300
C4 H4A 0.9600
C4 H4B 0.9600
C4 H4C 0.9600
C5 H5A 0.9600
C5 H5B 0.9600
C5 H5C 0.9600
C6 H6A 0.9700
C6 H6B 0.9700
C6 C7 1.500(14)
C7 H7A 0.9700
C7 H7B 0.9700
C7 C8 1.543(15)
C8 H8A 0.9700
C8 H8B 0.9700
C9 C10 1.376(14)
C9 C14 1.399(14)
C10 H10 0.9300
C10 C11 1.408(13)
C11 H11 0.9300
C11 C12 1.390(16)
C12 H12 0.9300
C12 C13 1.371(16)
C13 H13 0.9300
C13 C14 1.377(14)
C14 H14 0.9300
C15 C16 1.401(15)
C15 C20 1.381(18)
C16 H16 0.9300
C16 C17 1.389(17)
C17 H17 0.9300
C17 C18 1.359(18)
C18 H18 0.9300
C18 C19 1.415(17)
C19 H19 0.9300
C19 C20 1.385(17)
C20 H20 0.9300
C21 C22 1.565(16)
C22 C23 1.360(17)
C23 H23 0.9567
C23 C24 1.402(16)
C24 C25 1.533(15)
C26 C27 1.587(14)
C27 C28 1.386(15)
C28 H28 0.9300
C28 C29 1.408(15)
C29 C30 1.550(16)
C31 C32 1.538(17)
C32 C33 1.410(15)
C33 H33 0.9300
C33 C34 1.387(16)
C34 C35 1.544(14)
C36 C37 1.569(13)
C37 C38 1.345(16)
C38 H38 0.9300
C38 C39 1.429(14)
C39 C40 1.535(16)

loop_
_geom_torsion_atom_site_label_1
_geom_torsion_atom_site_label_2
_geom_torsion_atom_site_label_3
_geom_torsion_atom_site_label_4
_geom_torsion
Eu1 O1 C39 C38 7.4(17)
Eu1 O1 C39 C40 -178.3(6)
Eu1 O2 C37 C36 161.8(6)
Eu1 O2 C37 C38 -24.3(18)
Eu1 O3 C27 C26 175.1(8)
Eu1 O3 C27 C28 -4.0(18)
Eu1 O4 C29 C28 -20.9(17)
Eu1 O4 C29 C30 162.8(7)
Eu1 O5 C32 C31 150.6(9)
Eu1 O5 C32 C33 -33.7(15)
Eu1 O6 C34 C33 24.3(16)
Eu1 O6 C34 C35 -157.3(7)
Eu1 O7 C22 C21 174.0(6)
Eu1 O7 C22 C23 -12.8(19)
Eu1 O8 C24 C23 6.8(18)
Eu1 O8 C24 C25 -175.0(7)
P1 C9 C10 C11 -174.5(9)
P1 C9 C14 C13 176.4(10)
P1 C15 C16 C17 177.8(9)
P1 C15 C20 C19 -177.2(9)
F1 C21 C22 O7 61.8(13)
F1 C21 C22 C23 -112.5(12)
F2 C21 C22 O7 -54.5(12)
F2 C21 C22 C23 131.1(12)
F3 C21 C22 O7 -176.3(10)
F3 C21 C22 C23 9.4(16)
F7 C26 C27 O3 -60.7(13)
F7 C26 C27 C28 118.5(12)
F8 C26 C27 O3 -178.0(10)
F8 C26 C27 C28 1.1(16)
F9 C26 C27 O3 60.0(14)
F9 C26 C27 C28 -120.9(12)
F13 C31 C32 O5 43.0(17)
F13 C31 C32 C33 -133.1(13)
F14 C31 C32 O5 -70.2(14)
F14 C31 C32 C33 113.6(12)
F15 C31 C32 O5 173.8(12)
F15 C31 C32 C33 -2.3(18)
F19 C36 C37 O2 82.9(14)
F19 C36 C37 C38 -92.1(14)
F20 C36 C37 O2 -39.7(13)
F20 C36 C37 C38 145.3(11)
F21 C36 C37 O2 -157.1(10)
F21 C36 C37 C38 27.9(14)
O1 Eu1 O2 C37 23.6(9)
O1 Eu1 O3 C27 -64.4(10)
O1 Eu1 O4 C29 138.5(10)
O1 Eu1 O5 C32 -79.1(9)
O1 Eu1 O6 C34 96.5(9)
O1 Eu1 O7 C22 172.8(9)
O1 Eu1 O8 C24 -34.6(11)
O1 Eu1 O9 P1 -26(9)
O1 C39 C40 F22 -92.7(11)
O1 C39 C40 F23 147.5(9)
O1 C39 C40 F24 26.4(14)
O2 Eu1 O1 C39 -16.4(9)
O2 Eu1 O3 C27 15.2(11)
O2 Eu1 O4 C29 -145.8(10)
O2 Eu1 O5 C32 -33.8(9)
O2 Eu1 O6 C34 52.9(9)
O2 Eu1 O7 C22 158.0(8)
O2 Eu1 O8 C24 -160.4(8)
O2 Eu1 O9 P1 -95(9)
O2 C37 C38 C39 2.7(19)
O3 Eu1 O1 C39 115.8(9)
O3 Eu1 O2 C37 -72.6(10)
O3 Eu1 O4 C29 18.1(9)
O3 Eu1 O5 C32 -179.3(9)
O3 Eu1 O6 C34 -76.9(10)
O3 Eu1 O7 C22 -68.3(9)
O3 Eu1 O8 C24 62.2(9)
O3 Eu1 O9 P1 74(9)
O3 C27 C28 C29 9.3(18)
O4 Eu1 O1 C39 57.6(9)
O4 Eu1 O2 C37 -51.1(9)
O4 Eu1 O3 C27 -6.2(10)
O4 Eu1 O5 C32 -105.8(9)
O4 Eu1 O6 C34 11.5(10)
O4 Eu1 O7 C22 -125.2(8)
O4 Eu1 O8 C24 89.8(10)
O4 Eu1 O9 P1 -41(9)
O4 C29 C30 F10 111.3(11)
O4 C29 C30 F11 -9.7(14)
O4 C29 C30 F12 -129.2(10)
O5 Eu1 O1 C39 31.1(10)
O5 Eu1 O2 C37 -122.9(9)
O5 Eu1 O3 C27 66.5(10)
O5 Eu1 O4 C29 -62.0(9)
O5 Eu1 O6 C34 -31.8(9)
O5 Eu1 O7 C22 -48.7(10)
O5 Eu1 O8 C24 137.4(9)
O5 Eu1 O9 P1 -165(9)
O5 C32 C33 C34 4.4(17)
O6 Eu1 O1 C39 -58.8(10)
O6 Eu1 O2 C37 165.5(10)
O6 Eu1 O3 C27 109.8(10)
O6 Eu1 O4 C29 -105.1(10)
O6 Eu1 O5 C32 36.0(8)
O6 Eu1 O7 C22 52.7(9)
O6 Eu1 O8 C24 -153.2(10)
O6 Eu1 O9 P1 -160(9)
O6 C34 C35 F16 -50.5(14)
O6 C34 C35 F17 69.0(12)
O6 C34 C35 F18 -172.4(10)
O7 Eu1 O1 C39 173.0(9)
O7 Eu1 O2 C37 38.8(11)
O7 Eu1 O3 C27 -127.1(10)
O7 Eu1 O4 C29 72.9(10)
O7 Eu1 O5 C32 162.2(8)
O7 Eu1 O6 C34 -166.0(9)
O7 Eu1 O8 C24 -7.1(9)
O7 Eu1 O9 P1 53(9)
O7 C22 C23 C24 8(2)
O8 Eu1 O1 C39 -159.8(8)
O8 Eu1 O2 C37 172.9(8)
O8 Eu1 O3 C27 153.8(10)
O8 Eu1 O4 C29 -10.0(11)
O8 Eu1 O5 C32 107.3(9)
O8 Eu1 O6 C34 -121.7(10)
O8 Eu1 O7 C22 9.3(8)
O8 Eu1 O9 P1 128(9)
O8 C24 C25 F4 -167.2(9)
O8 C24 C25 F5 -43.5(14)
O8 C24 C25 F6 74.2(12)
O9 Eu1 O1 C39 -112.4(9)
O9 Eu1 O2 C37 96.2(9)
O9 Eu1 O3 C27 -149.2(9)
O9 Eu1 O4 C29 154.1(9)
O9 Eu1 O5 C32 40.4(10)
O9 Eu1 O6 C34 151.3(10)
O9 Eu1 O7 C22 95.2(9)
O9 Eu1 O8 C24 -80.3(9)
O9 P1 C8 C7 53.1(9)
O9 P1 C9 C10 -173.8(9)
O9 P1 C9 C14 8.4(11)
O9 P1 C15 C16 158.3(8)
O9 P1 C15 C20 -26.1(9)
N1 C2 C3 N2 3.7(16)
N1 C6 C7 C8 -177.5(9)
C1 N1 C2 C3 -2.9(15)
C1 N1 C6 C7 -89.1(14)
C1 N2 C3 C2 -3.2(15)
C2 N1 C1 N2 0.9(14)
C2 N1 C1 C5 179.3(13)
C2 N1 C6 C7 89.0(13)
C3 N2 C1 N1 1.3(14)
C3 N2 C1 C5 -177.2(13)
C4 N2 C1 N1 177.5(13)
C4 N2 C1 C5 -1(2)
C4 N2 C3 C2 -179.9(13)
C6 N1 C1 N2 179.2(10)
C6 N1 C1 C5 -2(2)
C6 N1 C2 C3 178.6(11)
C6 C7 C8 P1 -175.3(7)
C8 P1 O9 Eu1 -27(9)
C8 P1 C9 C10 -49.6(11)
C8 P1 C9 C14 132.6(10)
C8 P1 C15 C16 35.4(10)
C8 P1 C15 C20 -149.0(8)
C9 P1 O9 Eu1 95(9)
C9 P1 C8 C7 -69.7(9)
C9 P1 C15 C16 -81.9(9)
C9 P1 C15 C20 93.7(9)
C9 C10 C11 C12 -2.1(18)
C10 C9 C14 C13 -1.3(19)
C10 C11 C12 C13 -0.8(19)
C11 C12 C13 C14 3(2)
C12 C13 C14 C9 -2(2)
C14 C9 C10 C11 3.2(18)
C15 P1 O9 Eu1 -147(9)
C15 P1 C8 C7 175.0(7)
C15 P1 C9 C10 66.0(11)
C15 P1 C9 C14 -111.8(10)
C15 C16 C17 C18 -2.8(17)
C16 C15 C20 C19 -1.4(16)
C16 C17 C18 C19 2.5(17)
C17 C18 C19 C20 -1.6(17)
C18 C19 C20 C15 1.1(17)
C20 C15 C16 C17 2.2(16)
C21 C22 C23 C24 -179.0(11)
C22 C23 C24 O8 -4(2)
C22 C23 C24 C25 177.4(11)
C23 C24 C25 F4 11.3(15)
C23 C24 C25 F5 134.9(11)
C23 C24 C25 F6 -107.4(11)
C26 C27 C28 C29 -169.7(11)
C27 C28 C29 O4 3.2(18)
C27 C28 C29 C30 179.5(10)
C28 C29 C30 F10 -65.4(13)
C28 C29 C30 F11 173.6(10)
C28 C29 C30 F12 54.1(13)
C31 C32 C33 C34 180.0(11)
C32 C33 C34 O6 -0.5(18)
C32 C33 C34 C35 -178.9(10)
C33 C34 C35 F16 128.0(11)
C33 C34 C35 F17 -112.5(12)
C33 C34 C35 F18 6.1(16)
C36 C37 C38 C39 176.4(9)
C37 C38 C39 O1 6.0(17)
C37 C38 C39 C40 -168.4(10)
C38 C39 C40 F22 82.4(11)
C38 C39 C40 F23 -37.4(13)
C38 C39 C40 F24 -158.5(9)
